data_4512551
loop_
_publ_author_name
'Cenedese, Simone'
'Zhurov, Vladimir V.'
'Pinkerton, A. Alan'

_publ_contact_author
;
A. Alan Pinkerton
;
_publ_section_title
;
 Charge Density Analysis of 2,6-Dinitrophenol
;
_journal_issue 2
_journal_name_full 'Crystal Growth &amp; Design'
_journal_page_first 875
_journal_paper_doi 10.1021/cg5016725
_journal_volume 15
_journal_year 2015
_chemical_formula_moiety 'C6 H4 N2 O5'
_chemical_formula_sum 'C6 H4 N2 O5'
_chemical_formula_weight 184.11
_space_group_IT_number 33
_symmetry_cell_setting orthorhombic
_symmetry_space_group_name_Hall 'P 2c -2n'
_symmetry_space_group_name_H-M 'P n a 21'
_atom_type_scat_source 'Volkov et al, (2006)'
_cell_angle_alpha 90
_cell_angle_beta 90
_cell_angle_gamma 90
_cell_formula_units_Z 4
_cell_length_a 12.4092(2)
_cell_length_b 4.66080(10)
_cell_length_c 11.8316(2)
_cell_measurement_reflns_used 326559
_cell_measurement_temperature 20.00(5)
_cell_measurement_theta_max 66.27
_cell_measurement_theta_min 3.28
_cell_volume 684.30(2)
_computing_cell_refinement 'Otwinowski & Minor (1997)'
_computing_data_collection 'CrystalClear, (2005)'
_computing_data_reduction
;
Zhurova et al,(1999), Zhurov et al,(2008), Blessing, (1995,1997)
;
_computing_molecular_graphics 'Volkov et al, (2006), Stash, (2002,2005)'
_computing_publication_material 'Volkov et al, (2006)'
_computing_structure_refinement 'Volkov et al, (2006)'
_computing_structure_solution 'Sheldrick (2008)'
_diffrn_ambient_temperature 20.00(5)
_diffrn_measured_fraction_theta_full 1.0
_diffrn_measured_fraction_theta_max 0.902
_diffrn_measurement_device 'Rigaku R-axis Rapid'
_diffrn_measurement_method 'w scan'
_diffrn_radiation_type 'Mo K\a'
_diffrn_radiation_wavelength 0.71073
_diffrn_reflns_limit_h_max 32
_diffrn_reflns_limit_k_max 10
_diffrn_reflns_limit_l_max 30
_diffrn_reflns_number 84402
_diffrn_reflns_theta_full 32.21
_diffrn_reflns_theta_max 66.27
_exptl_absorpt_coefficient_mu 0.160
_exptl_absorpt_correction_type none
_exptl_crystal_colour yellow
_exptl_crystal_density_diffrn 1.787
_exptl_crystal_description 'prism '
_exptl_crystal_F_000 376
_exptl_crystal_size_max 0.29
_exptl_crystal_size_mid 0.29
_exptl_crystal_size_min 0.20
_refine_diff_density_max 0.14
_refine_diff_density_min -0.154
_refine_diff_density_rms 0.031
_refine_ls_extinction_coef 0.232(3)
_refine_ls_extinction_expression
;
        Becker, P.J. & Coppens, P. (1974) Acta Cryst., A30, 129-153.
;
_refine_ls_extinction_method 'Becker-Coppens type 1 Lorentzian isotropic'
_refine_ls_goodness_of_fit_ref 1.404
_refine_ls_matrix_type full
_refine_ls_number_parameters 479
_refine_ls_number_reflns 5529
_refine_ls_number_restraints 0
_refine_ls_R_factor_all 0.013
_refine_ls_R_factor_gt 0.012
_refine_ls_shift/su_max 0
_refine_ls_structure_factor_coef Fsqd
_refine_ls_weighting_details
;    calc w2 = q/[s^2^(Fo^2^) + (0.00 P)^2^ + 0.00 P + 0.00 + 0.00 sin(th)]
     where P = (0.3333 Fo^2^ + 0.6667 Fc^2^)
           q = 1.0
;
_refine_ls_weighting_scheme calc
_refine_ls_wR_factor_ref 0.012
_reflns_number_gt 5529
_reflns_number_total 5830
_reflns_threshold_expression
; 
I>3\s, non-overlapped & non-partial reflections
;
_cod_data_source_file cg5016725_si_002.cif
_cod_data_source_block DNP
_cod_depositor_comments 'Adding full bibliography for 4512551.cif.'
_cod_database_code 4512551

loop_
_space_group_symop_id
_space_group_symop_operation_xyz
1 +X,+Y,+Z
2 -X,-Y,1/2+Z
3 1/2+X,1/2-Y,+Z
4 1/2-X,1/2+Y,1/2+Z

loop_
_atom_local_axes_atom_label
_atom_local_axes_atom0
_atom_local_axes_ax1
_atom_local_axes_atom1
_atom_local_axes_atom2
_atom_local_axes_ax2
O(1) C(1) X O(1) C(2) Y
O(2) N(1) X O(2) O(3) Y
O(3) N(1) X O(3) O(2) Y
O(4) N(2) X O(4) O(5) Y
O(5) N(2) X O(5) O(4) Y
N(1) C(2) X N(1) O(3) Y
N(2) C(6) X N(2) O(4) Y
C(1) O(1) X C(1) C(2) Y
C(2) C(1) X C(2) C(3) Y
C(3) C(2) X C(3) C(4) Y
C(4) C(3) X C(4) C(5) Y
C(5) C(4) X C(5) C(6) Y
C(6) C(5) X C(6) C(1) Y
H(1) O(1) Z H(1) C(1) Y
H(3) C(3) Z H(3) C(4) Y
H(4) C(4) Z H(4) C(5) Y
H(5) C(5) Z H(5) C(6) Y

loop_
_atom_rho_multipole_atom_label
_atom_rho_multipole_coeff_Pv
_atom_rho_multipole_coeff_P00
_atom_rho_multipole_coeff_P11
_atom_rho_multipole_coeff_P1-1
_atom_rho_multipole_coeff_P10
_atom_rho_multipole_coeff_P20
_atom_rho_multipole_coeff_P21
_atom_rho_multipole_coeff_P2-1
_atom_rho_multipole_coeff_P22
_atom_rho_multipole_coeff_P2-2
_atom_rho_multipole_coeff_P30
_atom_rho_multipole_coeff_P31
_atom_rho_multipole_coeff_P3-1
_atom_rho_multipole_coeff_P32
_atom_rho_multipole_coeff_P3-2
_atom_rho_multipole_coeff_P33
_atom_rho_multipole_coeff_P3-3
_atom_rho_multipole_coeff_P40
_atom_rho_multipole_coeff_P41
_atom_rho_multipole_coeff_P4-1
_atom_rho_multipole_coeff_P42
_atom_rho_multipole_coeff_P4-2
_atom_rho_multipole_coeff_P43
_atom_rho_multipole_coeff_P4-3
_atom_rho_multipole_coeff_P44
_atom_rho_multipole_coeff_P4-4
_atom_rho_multipole_kappa
_atom_rho_multipole_kappa_prime0
_atom_rho_multipole_kappa_prime1
_atom_rho_multipole_kappa_prime2
_atom_rho_multipole_kappa_prime3
_atom_rho_multipole_kappa_prime4
_atom_rho_multipole_radial_slater_n0
_atom_rho_multipole_radial_slater_zeta0
_atom_rho_multipole_radial_slater_n1
_atom_rho_multipole_radial_slater_zeta1
_atom_rho_multipole_radial_slater_n2
_atom_rho_multipole_radial_slater_zeta2
_atom_rho_multipole_radial_slater_n3
_atom_rho_multipole_radial_slater_zeta3
_atom_rho_multipole_radial_slater_n4
_atom_rho_multipole_radial_slater_zeta4
O(1) 6.12(3) 0 -0.104(8) -0.052(5) 0.012(5) 0.015(4) -0.010(4) -0.013(4) -0.045(4) 0.011(4) 0.003(4) -0.008(4) -0.023(4) 0.002(4) -0.004(4) 0.068(4) -0.022(4) 0.013(5) 0.003(4) 0.004(4) 0.006(4) -0.002(4) 0.011(4) -0.001(4) 0.017(4) 0.018(4) 0.9920(17) 1.10(3) 1.095619 1.095619 1.095619 1.095619 2 4.4974 2 4.4974 2 4.4974 3 4.4974 4 4.4974
O(2) 6.107(15) 0 -0.163(10) -0.007(5) 0.017(5) -0.054(5) -0.001(5) -0.010(4) -0.140(5) -0.003(4) 0.001(4) 0.001(5) 0.000(4) -0.006(5) -0.004(6) 0.040(5) 0.017(5) 0.013(5) 0.005(5) 0.004(5) -0.012(5) -0.008(5) 0.011(5) -0.004(5) 0.014(5) 0.002(4) 0.9956(8) 0.973(13) 0.973292 0.973292 0.973292 0.973292 2 4.4974 2 4.4974 2 4.4974 3 4.4974 4 4.4974
O(3) 6.107(14) 0 -0.090(6) 0.038(8) -0.003(5) -0.062(5) -0.017(5) 0.003(4) -0.145(5) -0.001(5) -0.003(4) -0.020(4) -0.008(4) -0.004(5) 0.001(6) 0.028(5) 0.007(5) 0.011(5) -0.002(5) -0.012(4) -0.014(5) -0.008(5) -0.007(5) 0.001(5) 0.006(5) 0.003(5) 0.9956(8) 0.973(13) 0.973292 0.973292 0.973292 0.973292 2 4.4974 2 4.4974 2 4.4974 3 4.4974 4 4.4974
O(4) 6.104(14) 0 -0.063(8) 0.029(6) 0.003(6) -0.057(5) 0.003(5) 0.007(4) -0.136(5) 0.008(5) 0.006(5) -0.009(4) -0.004(4) -0.007(5) -0.005(5) 0.024(4) 0.006(5) -0.001(5) 0.005(5) 0.005(5) 0.000(5) 0.011(5) 0.002(5) -0.011(5) -0.004(5) 0.004(5) 0.9956(8) 0.973(13) 0.973292 0.973292 0.973292 0.973292 2 4.4974 2 4.4974 2 4.4974 3 4.4974 4 4.4974
O(5) 6.088(15) 0 -0.155(10) -0.023(5) -0.014(6) -0.067(5) 0.004(5) -0.005(4) -0.133(5) 0.018(5) 0.003(5) -0.021(4) 0.000(4) -0.001(5) -0.002(5) 0.035(4) 0.008(5) 0.009(5) -0.006(5) 0.006(4) -0.009(5) 0.009(4) -0.004(5) -0.006(5) 0.008(5) 0.007(4) 0.9956(8) 0.973(13) 0.973292 0.973292 0.973292 0.973292 2 4.4974 2 4.4974 2 4.4974 3 4.4974 4 4.4974
N(1) 5.18(2) 0 -0.030(11) -0.041(10) 0.030(6) -0.249(7) -0.007(5) -0.013(6) -0.038(6) -0.011(6) 0.006(7) 0.006(7) 0.017(7) -0.003(8) 0.009(7) 0.420(11) 0.002(8) 0.034(8) 0.014(7) -0.001(8) -0.014(8) -0.006(8) -0.011(8) 0.000(8) -0.002(11) -0.013(10) 0.9823(17) 0.815(7) 0.815307 0.815307 0.815307 0.815307 2 3.81056 2 3.81056 2 3.81056 3 3.81056 4 3.81056
N(2) 5.21(3) 0 0.002(8) -0.032(10) -0.027(7) -0.242(7) 0.005(6) -0.002(5) -0.058(6) 0.002(7) 0.020(7) 0.015(7) 0.002(7) 0.002(8) 0.021(8) 0.427(12) -0.015(9) 0.037(8) -0.006(7) -0.006(8) -0.017(8) -0.010(8) 0.008(9) -0.008(9) 0.022(11) -0.012(10) 0.9823(17) 0.815(7) 0.815307 0.815307 0.815307 0.815307 2 3.81056 2 3.81056 2 3.81056 3 3.81056 4 3.81056
C(1) 4.07(5) 0 -0.012(11) 0.031(8) -0.016(6) -0.210(10) 0.001(6) 0.000(6) -0.035(7) 0.013(7) 0.005(7) -0.043(8) 0.001(7) -0.008(8) -0.002(7) 0.326(18) 0.012(8) 0.037(9) 0.006(8) 0.008(8) -0.021(8) -0.004(8) 0.019(9) -0.009(9) 0.058(10) 0.013(10) 1.000(4) 0.954(18) 0.9542 0.9542 0.9542 0.9542 2 3.1303 2 3.1303 2 3.1303 3 3.1303 4 3.1303
C(2) 3.87(4) 0 0.064(9) 0.077(10) 0.015(6) -0.081(7) -0.001(5) -0.012(5) 0.032(6) -0.090(7) -0.004(5) 0.004(6) 0.017(6) -0.017(7) 0.011(8) 0.199(13) 0.028(7) 0.026(7) -0.002(6) 0.007(7) 0.012(7) -0.005(7) 0.014(7) -0.019(8) -0.001(9) 0.009(9) 1.015(3) 1.04(2) 1.0426 1.0426 1.0426 1.0426 2 3.1303 2 3.1303 2 3.1303 3 3.1303 4 3.1303
C(3) 3.89(3) 0 0.073(13) 0.020(12) 0.015(7) -0.241(8) 0.006(6) -0.009(6) -0.024(8) -0.021(8) 0.011(7) -0.003(8) 0.020(7) 0.017(8) 0.003(8) 0.270(12) -0.007(9) 0.032(9) -0.007(8) 0.015(7) 0.010(8) 0.000(9) 0.000(9) -0.005(9) -0.003(11) -0.011(10) 1.011(2) 0.948(10) 0.947835 0.947835 0.947835 0.947835 2 3.1303 2 3.1303 2 3.1303 3 3.1303 4 3.1303
C(4) 3.80(3) 0 0.052(13) 0.053(14) 0.011(7) -0.204(7) 0.007(6) 0.001(6) 0.021(7) 0.004(8) -0.012(8) 0.018(8) 0.012(7) 0.010(9) -0.003(8) 0.274(12) 0.006(9) 0.013(9) 0.004(8) 0.021(8) 0.026(8) 0.012(8) 0.012(9) 0.000(9) 0.014(11) -0.001(11) 1.011(2) 0.948(10) 0.947835 0.947835 0.947835 0.947835 2 3.1303 2 3.1303 2 3.1303 3 3.1303 4 3.1303
C(5) 3.85(4) 0 0.007(10) 0.087(14) 0.011(7) -0.241(8) 0.003(7) -0.003(6) 0.012(7) -0.020(8) 0.006(7) 0.019(7) 0.010(7) 0.001(7) -0.002(9) 0.299(12) 0.016(9) 0.013(8) -0.018(8) 0.014(8) -0.001(9) -0.010(9) 0.002(9) 0.010(9) -0.013(11) 0.006(10) 1.011(2) 0.948(10) 0.947835 0.947835 0.947835 0.947835 2 3.1303 2 3.1303 2 3.1303 3 3.1303 4 3.1303
C(6) 3.80(4) 0 0.015(11) 0.119(10) 0.022(6) -0.083(6) -0.006(5) 0.001(5) 0.054(6) -0.093(7) -0.012(6) 0.009(6) 0.011(6) -0.005(7) -0.006(7) 0.203(13) 0.022(7) 0.017(7) -0.014(7) -0.001(6) -0.004(7) -0.020(7) -0.006(7) 0.015(8) -0.013(9) 0.023(9) 1.015(3) 1.04(2) 1.0426 1.0426 1.0426 1.0426 2 3.1303 2 3.1303 2 3.1303 3 3.1303 4 3.1303
H(1) 0.860(18) 0 0 0 0.224(12) 0.133(15) 0 0 0 0 0 0 0 0 0 0 0 0 0 0 0 0 0 0 0 0 1.2 1.2 1.2 1.2 1.2 1.2 0 1.9154 1 1.9154 2 1.9154 3 1.9154 4 1.9154
H(3) 0.97(2) 0 0 0 0.17(2) 0.026(12) 0 0 0 0 0 0 0 0 0 0 0 0 0 0 0 0 0 0 0 0 1.2 1.2 1.2 1.2 1.2 1.2 0 1.9154 1 1.9154 2 1.9154 3 1.9154 4 1.9154
H(4) 0.99(3) 0 0 0 0.14(2) 0.014(15) 0 0 0 0 0 0 0 0 0 0 0 0 0 0 0 0 0 0 0 0 1.2 1.2 1.2 1.2 1.2 1.2 0 1.9154 1 1.9154 2 1.9154 3 1.9154 4 1.9154
H(5) 0.97(2) 0 0 0 0.19(2) 0.013(16) 0 0 0 0 0 0 0 0 0 0 0 0 0 0 0 0 0 0 0 0 1.2 1.2 1.2 1.2 1.2 1.2 0 1.9154 1 1.9154 2 1.9154 3 1.9154 4 1.9154

loop_
_atom_site_aniso_label
_atom_site_aniso_U_11
_atom_site_aniso_U_22
_atom_site_aniso_U_33
_atom_site_aniso_U_23
_atom_site_aniso_U_13
_atom_site_aniso_U_12
O(1) 0.00966(5) 0.00985(8) 0.00523(4) 0.00147(4) 0.00034(3) 0.00279(5)
O(2) 0.01195(5) 0.01165(7) 0.00594(4) 0.00112(4) 0.00202(4) 0.00364(5)
O(3) 0.01006(5) 0.00958(7) 0.00922(5) 0.00024(5) 0.00038(4) 0.00430(5)
O(4) 0.00918(4) 0.01428(8) 0.00883(5) -0.00081(5) 0.00157(4) 0.00445(5)
O(5) 0.00950(5) 0.00808(7) 0.00888(4) 0.00172(4) -0.00023(4) 0.00155(4)
N(1) 0.00644(3) 0.00664(6) 0.00585(4) 0.00012(3) 0.00038(3) 0.00103(4)
N(2) 0.00581(3) 0.00671(6) 0.00656(4) -0.00056(3) -0.00041(3) 0.00068(3)
C(1) 0.00593(4) 0.00598(6) 0.00476(4) 0.00042(4) 0.00002(3) 0.00051(4)
C(2) 0.00604(4) 0.00616(6) 0.00497(4) 0.00049(4) 0.00003(3) 0.00080(4)
C(3) 0.00735(4) 0.00742(6) 0.00559(4) 0.00100(4) -0.00023(3) 0.00104(4)
C(4) 0.00897(5) 0.00876(7) 0.00513(4) 0.00110(4) 0.00018(3) 0.00124(4)
C(5) 0.00817(5) 0.00837(7) 0.00529(4) 0.00039(4) 0.00066(3) 0.00123(4)
C(6) 0.00619(4) 0.00634(6) 0.00521(4) -0.00004(4) 0.00020(3) 0.00076(4)

loop_
_atom_site_label
_atom_site_fract_x
_atom_site_fract_y
_atom_site_fract_z
_atom_site_U_iso_or_equiv
_atom_site_occupancy
_atom_site_symmetry_multiplicity
O(1) 0.163000(15) 0.36923(6) 1.10269(2) 0.008 1 4
O(2) 0.018630(14) 0.73666(5) 1.153083(19) 0.01 1 4
O(3) -0.045995(14) 1.02299(5) 1.026838(19) 0.01 1 4
O(4) 0.360670(14) 0.08798(5) 0.84991(2) 0.011 1 4
O(5) 0.294856(13) 0.00074(5) 1.01542(2) 0.009 1 4
N(1) 0.012563(10) 0.82433(4) 1.054071(16) 0.006 1 4
N(2) 0.296287(10) 0.13583(3) 0.926631(16) 0.006 1 4
C(1) 0.152467(11) 0.46954(4) 0.998192 0.006 1 4
C(2) 0.078996(12) 0.68981(4) 0.968298(17) 0.006 1 4
C(3) 0.069941(12) 0.79696(4) 0.858567(16) 0.007 1 4
C(4) 0.135795(12) 0.69030(4) 0.773882(17) 0.008 1 4
C(5) 0.209554(12) 0.47493(4) 0.799536(17) 0.007 1 4
C(6) 0.217236(11) 0.36497(4) 0.908605(16) 0.006 1 4
H(1) 0.113239 0.479644 1.151532 0.0256(18) 1 4
H(3) 0.0124(6) 0.9604(18) 0.8418(5) 0.0237(17) 1 4
H(4) 0.1313(4) 0.7682(13) 0.6918(9) 0.0239(18) 1 4
H(5) 0.2615(6) 0.3909(13) 0.7357(7) 0.0236(16) 1 4

loop_
_geom_angle_atom_site_label_1
_geom_angle_atom_site_label_2
_geom_angle_atom_site_label_3
_geom_angle
_geom_angle_site_symmetry_1
_geom_angle_site_symmetry_2
_geom_angle_site_symmetry_3
_geom_angle_publ_flag
C(1) O(1) H(1) 107.40 1_555 1_555 1_555 yes
N(1) O(2) H(1) 105.477 1_555 1_555 1_555 yes
O(2) N(1) O(3) 122.300(17) 1_555 1_555 1_555 yes
O(2) N(1) C(2) 118.883(16) 1_555 1_555 1_555 yes
O(3) N(1) C(2) 118.804(15) 1_555 1_555 1_555 yes
O(4) N(2) O(5) 123.322(18) 1_555 1_555 1_555 yes
O(4) N(2) C(6) 117.358(16) 1_555 1_555 1_555 yes
O(5) N(2) C(6) 119.316(15) 1_555 1_555 1_555 yes
O(1) C(1) C(2) 123.391(15) 1_555 1_555 1_555 yes
O(1) C(1) C(6) 121.299(16) 1_555 1_555 1_555 yes
C(2) C(1) C(6) 115.294(13) 1_555 1_555 1_555 yes
N(1) C(2) C(1) 120.270(13) 1_555 1_555 1_555 yes
N(1) C(2) C(3) 116.781(15) 1_555 1_555 1_555 yes
C(1) C(2) C(3) 122.885(14) 1_555 1_555 1_555 yes
C(2) C(3) C(4) 119.801(15) 1_555 1_555 1_555 yes
C(2) C(3) H(3) 119.0(3) 1_555 1_555 1_555 yes
C(4) C(3) H(3) 121.2(3) 1_555 1_555 1_555 yes
C(3) C(4) C(5) 119.274(15) 1_555 1_555 1_555 yes
C(3) C(4) H(4) 121.3(3) 1_555 1_555 1_555 yes
C(5) C(4) H(4) 119.5(3) 1_555 1_555 1_555 yes
C(4) C(5) C(6) 120.848(14) 1_555 1_555 1_555 yes
C(4) C(5) H(5) 120.5(3) 1_555 1_555 1_555 yes
C(6) C(5) H(5) 118.6(3) 1_555 1_555 1_555 yes
N(2) C(6) C(1) 121.432(13) 1_555 1_555 1_555 yes
N(2) C(6) C(5) 116.683(14) 1_555 1_555 1_555 yes
C(1) C(6) C(5) 121.884(15) 1_555 1_555 1_555 yes
O(1) H(1) O(2) 144.505 1_555 1_555 1_555 yes

loop_
_geom_bond_atom_site_label_1
_geom_bond_atom_site_label_2
_geom_bond_distance
_geom_bond_site_symmetry_1
_geom_bond_site_symmetry_2
_geom_bond_publ_flag
O(1) C(1) 1.3283(3) 1_555 1_555 yes
O(1) H(1) 0.9900 1_555 1_555 yes
O(2) N(1) 1.2430(2) 1_555 1_555 yes
O(2) H(1) 1.67739 1_555 1_555 yes
O(3) N(1) 1.2203(2) 1_555 1_555 yes
O(4) N(2) 1.2297(2) 1_555 1_555 yes
O(5) N(2) 1.2249(2) 1_555 1_555 yes
N(1) C(2) 1.45003(19) 1_555 1_555 yes
N(2) C(6) 1.4658(2) 1_555 1_555 yes
C(1) C(2) 1.4178(2) 1_555 1_555 yes
C(1) C(6) 1.4167(2) 1_555 1_555 yes
C(2) C(3) 1.39556(19) 1_555 1_555 yes
C(3) C(4) 1.3852(2) 1_555 1_555 yes
C(3) H(3) 1.063(11) 1_555 1_555 yes
C(4) C(5) 1.3920(2) 1_555 1_555 yes
C(4) H(4) 1.038(11) 1_555 1_555 yes
C(5) C(6) 1.3918(2) 1_555 1_555 yes
C(5) H(5) 1.067(11) 1_555 1_555 yes
